data_2021636
loop_
_publ_author_name
'Han, Lizhi'
'Jin, Longyi'
'Wang, Enbo'
'Su, Zhongmin'

_publ_section_title
;
 Synthesis and characterization of two isostructural 3<i>d</i>--4<i>f</i>
 coordination compounds based on pyridine-2,6-dicarboxylic acid and
 4,4'-bipyridine
;
_journal_coeditor_code LF3091
_journal_issue 6
_journal_name_full 'Acta Crystallographica Section C'
_journal_page_first
;
;
_journal_paper_doi 10.1107/S2053229619006004
_journal_volume 75
_journal_year 2019
_chemical_formula_iupac '(C10 H10 N2) [Co Eu2 (C7 H3 N O4)6 (C10 H9 N2)2 (H2 O)2], 8H2 O'
_chemical_formula_moiety 'C10 H10 N2 2+, C62 H40 Co Eu2 N10 O26 2-, 16(H2 O)'
_chemical_formula_sum 'C72 H82 Co Eu2 N12 O42'
_chemical_formula_weight 2150.34
_chemical_name_systematic
'4,4'-Bipyridine-1,1'-diium diaquabis(\m~2~-pyridine-2,6-dicarboxylato)tetrakis(pyridine-2,6-dicarboxylato)bis[4-(pyridin-4-yl)pyridinium]cobalt(II)dieuropium(III) octahydrate'
_space_group_crystal_system triclinic
_space_group_IT_number 2
_space_group_name_Hall '-P 1'
_space_group_name_H-M_alt 'P -1'
_symmetry_space_group_name_Hall '-P 1'
_symmetry_space_group_name_H-M 'P -1'
_atom_sites_solution_hydrogens mixed
_audit_creation_method SHELXL-2014/7
_cell_angle_alpha 98.597(2)
_cell_angle_beta 99.600(2)
_cell_angle_gamma 102.882(2)
_cell_formula_units_Z 1
_cell_length_a 11.9021(19)
_cell_length_b 12.680(2)
_cell_length_c 14.867(2)
_cell_measurement_reflns_used 12178
_cell_measurement_temperature 296(2)
_cell_measurement_theta_max 25.000
_cell_measurement_theta_min 1.679
_cell_volume 2115.5(6)
_computing_cell_refinement
;
APEX2 (Bruker, 2005)
;
_computing_data_collection
;
APEX2 (Bruker, 2005)
;
_computing_data_reduction
;
SAINT (Bruker, 2006)
;
_computing_molecular_graphics
;
SHELXTL (Sheldrick, 2008)
;
_computing_publication_material
;
SHELXTL (Sheldrick, 2008)
;
_computing_structure_refinement
;
SHELXL2014 (Sheldrick, 2015b)
;
_computing_structure_solution
;
SHELXT2014 (Sheldrick, 2015a)
;
_diffrn_ambient_temperature 296(2)
_diffrn_measured_fraction_theta_full 0.998
_diffrn_measured_fraction_theta_max 0.998
_diffrn_measurement_device_type 'Bruker SMART CCD APEXII'
_diffrn_measurement_method '0.5\% \w and 0.5\% \f scans'
_diffrn_radiation_type MoK\a
_diffrn_radiation_wavelength 0.71073
_diffrn_reflns_av_R_equivalents 0.0190
_diffrn_reflns_av_unetI/netI 0.0317
_diffrn_reflns_limit_h_max 13
_diffrn_reflns_limit_h_min -14
_diffrn_reflns_limit_k_max 15
_diffrn_reflns_limit_k_min -13
_diffrn_reflns_limit_l_max 17
_diffrn_reflns_limit_l_min -16
_diffrn_reflns_number 12178
_diffrn_reflns_theta_full 25.000
_diffrn_reflns_theta_max 25.000
_diffrn_reflns_theta_min 1.679
_exptl_absorpt_coefficient_mu 1.763
_exptl_absorpt_correction_T_max 0.700
_exptl_absorpt_correction_T_min 0.660
_exptl_absorpt_correction_type multi-scan
_exptl_absorpt_process_details
;
(SADABS; Krause <i>et al.</i>,  2015)
;
_exptl_crystal_colour pink
_exptl_crystal_density_diffrn 1.688
_exptl_crystal_density_method 'not measured'
_exptl_crystal_description block
_exptl_crystal_F_000 1087
_exptl_crystal_size_max 0.200
_exptl_crystal_size_mid 0.180
_exptl_crystal_size_min 0.180
_refine_diff_density_max 1.014
_refine_diff_density_min -0.667
_refine_ls_extinction_coef 0.0086(4)
_refine_ls_extinction_expression Fc^*^=kFc[1+0.001xFc^2^\l^3^/sin(2\q)]^-1/4^
_refine_ls_extinction_method none
_refine_ls_goodness_of_fit_ref 1.081
_refine_ls_hydrogen_treatment constr
_refine_ls_matrix_type full
_refine_ls_number_parameters 584
_refine_ls_number_reflns 7429
_refine_ls_number_restraints 0
_refine_ls_restrained_S_all 1.081
_refine_ls_R_factor_all 0.0278
_refine_ls_R_factor_gt 0.0259
_refine_ls_shift/su_max 0.002
_refine_ls_shift/su_mean 0.000
_refine_ls_structure_factor_coef Fsqd
_refine_ls_weighting_details 'w=1/[\s^2^(Fo^2^)+(0.0405P)^2^+2.0276P] where P=(Fo^2^+2Fc^2^)/3'
_refine_ls_weighting_scheme calc
_refine_ls_wR_factor_gt 0.0741
_refine_ls_wR_factor_ref 0.0754
_reflns_number_gt 7015
_reflns_number_total 7429
_reflns_threshold_expression 'I > 2\s(I)'
_cod_data_source_file lf3091sup1.cif
_cod_data_source_block Eu
_cod_original_cell_volume 2115.6(6)
_cod_database_code 2021636
_shelx_space_group_comment
;
The symmetry employed for this shelxl refinement is uniquely defined
by the following loop, which should always be used as a source of
symmetry information in preference to the above space-group names.
They are only intended as comments.
;
_shelx_estimated_absorpt_t_min 0.677
_shelx_estimated_absorpt_t_max 0.719

loop_
_space_group_symop_operation_xyz
'x, y, z'
'-x, -y, -z'

loop_
_atom_site_type_symbol
_atom_site_label
_atom_site_fract_x
_atom_site_fract_y
_atom_site_fract_z
_atom_site_U_iso_or_equiv
_atom_site_adp_type
_atom_site_calc_flag
_atom_site_occupancy
Eu Eu1 0.57553(2) 0.30582(2) 0.71494(2) 0.02178(8) Uani d 1
Co Co1 1.0000 0.5000 1.0000 0.02301(13) Uani d 1
O O1 0.6945(3) 0.5793(2) 0.5598(2) 0.0502(7) Uani d 1
O O2 0.6592(2) 0.47912(18) 0.66888(16) 0.0345(5) Uani d 1
O O3 0.4547(2) 0.13712(18) 0.61421(15) 0.0335(5) Uani d 1
O O4 0.3641(2) 0.0320(2) 0.47651(16) 0.0442(6) Uani d 1
O O5 0.4683(2) 0.21669(19) 0.82287(16) 0.0325(5) Uani d 1
O O6 0.4449(3) 0.1014(2) 0.9216(2) 0.0550(7) Uani d 1
O O7 0.7466(2) 0.26312(19) 0.66363(16) 0.0353(5) Uani d 1
O O8 0.8858(2) 0.1705(2) 0.66152(19) 0.0469(6) Uani d 1
O O9 0.3869(2) 0.3530(2) 0.68415(16) 0.0359(5) Uani d 1
O O10 0.2612(2) 0.4520(3) 0.7183(2) 0.0544(7) Uani d 1
O O11 0.74032(18) 0.39302(18) 0.84981(15) 0.0310(5) Uani d 1
O O12 0.83304(19) 0.52922(19) 0.97045(15) 0.0323(5) Uani d 1
O O13 0.95625(19) 0.35526(18) 0.89841(15) 0.0315(5) Uani d 1
H H13A 0.9899 0.3437 0.8531 0.038 Uiso d 1
H H13B 0.8896 0.3660 0.8777 0.038 Uiso d 1
N N1 0.5417(2) 0.3032(2) 0.54226(17) 0.0259(5) Uani d 1
N N2 0.5487(2) 0.4631(2) 0.83064(17) 0.0230(5) Uani d 1
N N3 0.6513(2) 0.1541(2) 0.77982(17) 0.0272(5) Uani d 1
N N4 1.0615(2) 0.5999(2) 0.90470(18) 0.0302(6) Uani d 1
N N5 1.2794(3) 0.9073(2) 0.5876(2) 0.0413(7) Uani d 1
H H5 1.3062 0.9448 0.5487 0.050 Uiso calc 1
C C1 0.5891(3) 0.3930(3) 0.5108(2) 0.0307(7) Uani d 1
C C2 0.5778(3) 0.3927(3) 0.4167(3) 0.0443(9) Uani d 1
H H2 0.6121 0.4555 0.3960 0.053 Uiso calc 1
C C3 0.5153(4) 0.2984(4) 0.3542(3) 0.0500(10) Uani d 1
H H3 0.5068 0.2967 0.2906 0.060 Uiso calc 1
C C4 0.4647(3) 0.2055(3) 0.3869(2) 0.0425(9) Uani d 1
H H4 0.4212 0.1410 0.3460 0.051 Uiso calc 1
C C5 0.4810(3) 0.2119(3) 0.4819(2) 0.0294(7) Uani d 1
C C6 0.6542(3) 0.4933(3) 0.5856(2) 0.0344(7) Uani d 1
C C7 0.4290(3) 0.1189(3) 0.5269(2) 0.0299(7) Uani d 1
C C8 0.7458(3) 0.1265(3) 0.7556(2) 0.0339(7) Uani d 1
C C9 0.7943(4) 0.0496(4) 0.7941(3) 0.0519(10) Uani d 1
H H9 0.8612 0.0329 0.7776 0.062 Uiso calc 1
C C10 0.7412(5) -0.0016(4) 0.8572(4) 0.0678(14) Uani d 1
H H10 0.7712 -0.0548 0.8828 0.081 Uiso calc 1
C C11 0.6441(4) 0.0261(3) 0.8824(3) 0.0520(10) Uani d 1
H H11 0.6082 -0.0070 0.9256 0.062 Uiso calc 1
C C12 0.6007(3) 0.1048(3) 0.8417(2) 0.0324(7) Uani d 1
C C13 0.7972(3) 0.1904(3) 0.6874(2) 0.0311(7) Uani d 1
C C14 0.4960(3) 0.1436(3) 0.8649(2) 0.0331(7) Uani d 1
C C15 0.6355(3) 0.5186(2) 0.9027(2) 0.0261(6) Uani d 1
C C16 0.6241(3) 0.6057(3) 0.9645(3) 0.0439(9) Uani d 1
H H16 0.6857 0.6432 1.0140 0.053 Uiso calc 1
C C17 0.5193(4) 0.6365(4) 0.9519(3) 0.0595(12) Uani d 1
H H17 0.5092 0.6949 0.9929 0.071 Uiso calc 1
C C18 0.4297(3) 0.5795(3) 0.8775(3) 0.0483(10) Uani d 1
H H18 0.3585 0.5992 0.8675 0.058 Uiso calc 1
C C19 0.4475(3) 0.4928(3) 0.8182(2) 0.0301(7) Uani d 1
C C20 0.7449(3) 0.4775(2) 0.9083(2) 0.0248(6) Uani d 1
C C21 0.3570(3) 0.4266(3) 0.7335(2) 0.0333(7) Uani d 1
C C22 1.1605(3) 0.6816(3) 0.9309(2) 0.0332(7) Uani d 1
H H22 1.2000 0.6968 0.9927 0.040 Uiso calc 1
C C23 1.2067(3) 0.7441(3) 0.8719(2) 0.0346(7) Uani d 1
H H23 1.2756 0.8002 0.8936 0.042 Uiso calc 1
C C24 1.1493(3) 0.7228(3) 0.7789(2) 0.0312(7) Uani d 1
C C25 1.0457(3) 0.6388(3) 0.7512(2) 0.0369(8) Uani d 1
H H25 1.0043 0.6219 0.6898 0.044 Uiso calc 1
C C26 1.0055(3) 0.5812(3) 0.8158(2) 0.0361(8) Uani d 1
H H26 0.9355 0.5262 0.7966 0.043 Uiso calc 1
C C27 1.3021(4) 0.9539(3) 0.6772(3) 0.0474(10) Uani d 1
H H27 1.3461 1.0267 0.6969 0.057 Uiso calc 1
C C28 1.2614(4) 0.8957(3) 0.7405(3) 0.0459(9) Uani d 1
H H28 1.2780 0.9290 0.8030 0.055 Uiso calc 1
C C29 1.1954(3) 0.7869(3) 0.7119(2) 0.0330(7) Uani d 1
C C30 1.1734(4) 0.7413(3) 0.6181(3) 0.0453(9) Uani d 1
H H30 1.1298 0.6686 0.5962 0.054 Uiso calc 1
C C31 1.2164(4) 0.8044(3) 0.5573(3) 0.0490(10) Uani d 1
H H31 1.2008 0.7740 0.4942 0.059 Uiso calc 1
N N6 0.8356(3) 0.7843(2) 0.5813(2) 0.0407(7) Uani d 1
H H6 0.7956 0.7307 0.6013 0.049 Uiso calc 1
C C32 0.9168(3) 0.8635(3) 0.6418(3) 0.0438(9) Uani d 1
H H32 0.9292 0.8605 0.7047 0.053 Uiso calc 1
C C33 0.9831(3) 0.9502(3) 0.6120(2) 0.0383(8) Uani d 1
H H33 1.0397 1.0057 0.6547 0.046 Uiso calc 1
C C34 0.9651(3) 0.9541(2) 0.5175(2) 0.0285(7) Uani d 1
C C35 0.8770(3) 0.8697(3) 0.4575(3) 0.0400(8) Uani d 1
H H35 0.8608 0.8706 0.3943 0.048 Uiso calc 1
C C36 0.8140(3) 0.7853(3) 0.4910(3) 0.0447(9) Uani d 1
H H36 0.7562 0.7288 0.4504 0.054 Uiso calc 1
O O14 0.8869(3) 0.4359(2) 0.5899(2) 0.0582(8) Uani d 1
H H14A 0.8292 0.3859 0.5956 0.070 Uiso d 1
H H14B 0.8666 0.4613 0.5417 0.070 Uiso d 1
O O16 0.8988(4) 0.7793(3) 0.9531(3) 0.0811(11) Uani d 1
H H16A 0.8818 0.7118 0.9578 0.097 Uiso d 1
H H16B 0.8628 0.8135 0.9874 0.097 Uiso d 1
O O17 0.0819(3) 0.3147(4) 0.7676(3) 0.0899(13) Uani d 1
H H17A 0.0260 0.2773 0.7233 0.108 Uiso d 1
H H17B 0.1271 0.3627 0.7468 0.108 Uiso d 1
O O18 1.0249(3) 0.9265(3) 0.8572(3) 0.0814(11) Uani d 1
H H18A 0.9947 0.8887 0.8939 0.098 Uiso d 1
H H18B 1.0821 0.9786 0.8890 0.098 Uiso d 1
O O19 0.7689(3) 0.7136(3) 0.7568(2) 0.0783(11) Uani d 1
H H19A 0.7458 0.6437 0.7425 0.118 Uiso d 1
H H19B 0.7940 0.7274 0.8154 0.118 Uiso d 1
O O20 0.2155(3) 0.1689(3) 0.7752(3) 0.0884(12) Uani d 1
H H20A 0.2807 0.1986 0.7622 0.106 Uiso d 1
H H20B 0.1694 0.2111 0.7701 0.106 Uiso d 1
O O15 1.1020(3) 0.4336(3) 0.5513(2) 0.0731(10) Uani d 1
H H15A 1.1494 0.4673 0.6019 0.088 Uiso d 1
H H15B 1.0356 0.4064 0.5636 0.088 Uiso d 1
O O21 0.2206(3) 0.1115(4) 0.9370(3) 0.1004(14) Uani d 1
H H21A 0.2906 0.1043 0.9439 0.121 Uiso d 1
H H21B 0.2037 0.1308 0.8851 0.121 Uiso d 1

loop_
_atom_site_aniso_label
_atom_site_aniso_U_11
_atom_site_aniso_U_22
_atom_site_aniso_U_33
_atom_site_aniso_U_12
_atom_site_aniso_U_13
_atom_site_aniso_U_23
Eu1 0.02158(10) 0.02228(10) 0.02035(10) 0.00196(6) 0.00526(6) 0.00512(6)
Co1 0.0214(3) 0.0252(3) 0.0192(3) 0.0002(2) 0.0024(2) 0.0053(2)
O1 0.0635(17) 0.0316(13) 0.0532(16) -0.0043(12) 0.0184(14) 0.0182(12)
O2 0.0395(13) 0.0266(11) 0.0335(13) -0.0026(10) 0.0101(10) 0.0071(10)
O3 0.0446(13) 0.0276(11) 0.0223(11) -0.0043(10) 0.0074(10) 0.0066(9)
O4 0.0594(16) 0.0336(13) 0.0250(12) -0.0142(12) 0.0071(11) 0.0019(10)
O5 0.0354(12) 0.0365(12) 0.0313(12) 0.0103(10) 0.0145(10) 0.0141(10)
O6 0.074(2) 0.0548(17) 0.0553(17) 0.0224(15) 0.0414(16) 0.0302(14)
O7 0.0354(12) 0.0402(13) 0.0374(13) 0.0122(10) 0.0184(10) 0.0142(10)
O8 0.0386(14) 0.0564(16) 0.0528(16) 0.0200(12) 0.0207(12) 0.0081(13)
O9 0.0279(12) 0.0460(14) 0.0292(12) 0.0074(10) -0.0009(9) 0.0036(11)
O10 0.0257(13) 0.083(2) 0.0579(18) 0.0232(13) 0.0008(12) 0.0169(15)
O11 0.0233(11) 0.0323(12) 0.0319(12) 0.0076(9) -0.0028(9) -0.0021(10)
O12 0.0259(11) 0.0359(12) 0.0282(12) 0.0034(9) -0.0019(9) -0.0004(10)
O13 0.0286(11) 0.0343(12) 0.0282(11) 0.0043(9) 0.0067(9) 0.0002(9)
N1 0.0257(13) 0.0266(13) 0.0251(13) 0.0020(10) 0.0067(10) 0.0100(11)
N2 0.0219(12) 0.0249(12) 0.0229(12) 0.0053(10) 0.0058(10) 0.0065(10)
N3 0.0296(13) 0.0278(13) 0.0225(13) 0.0055(11) 0.0059(10) 0.0021(10)
N4 0.0326(14) 0.0302(14) 0.0278(14) 0.0042(11) 0.0083(11) 0.0091(11)
N5 0.0556(19) 0.0341(16) 0.0350(16) 0.0006(14) 0.0207(14) 0.0134(13)
C1 0.0292(16) 0.0319(17) 0.0334(17) 0.0036(13) 0.0100(13) 0.0156(14)
C2 0.051(2) 0.047(2) 0.036(2) 0.0001(18) 0.0132(17) 0.0234(17)
C3 0.062(3) 0.062(3) 0.0251(18) 0.002(2) 0.0114(17) 0.0212(18)
C4 0.046(2) 0.046(2) 0.0259(17) -0.0041(17) 0.0055(15) 0.0053(15)
C5 0.0285(16) 0.0318(17) 0.0265(16) 0.0018(13) 0.0084(13) 0.0076(13)
C6 0.0340(17) 0.0280(17) 0.043(2) 0.0022(14) 0.0158(15) 0.0126(15)
C7 0.0330(17) 0.0288(16) 0.0259(16) 0.0006(13) 0.0090(13) 0.0067(13)
C8 0.0360(18) 0.0331(17) 0.0328(17) 0.0120(14) 0.0078(14) 0.0016(14)
C9 0.060(3) 0.060(3) 0.052(2) 0.036(2) 0.021(2) 0.020(2)
C10 0.091(4) 0.071(3) 0.073(3) 0.056(3) 0.031(3) 0.040(3)
C11 0.077(3) 0.050(2) 0.047(2) 0.030(2) 0.027(2) 0.0285(19)
C12 0.0426(19) 0.0294(16) 0.0245(16) 0.0072(14) 0.0069(14) 0.0065(13)
C13 0.0280(16) 0.0363(18) 0.0279(16) 0.0080(14) 0.0072(13) 0.0016(14)
C14 0.0403(18) 0.0322(17) 0.0271(16) 0.0053(14) 0.0122(14) 0.0065(14)
C15 0.0254(15) 0.0267(15) 0.0253(15) 0.0041(12) 0.0061(12) 0.0050(12)
C16 0.041(2) 0.043(2) 0.041(2) 0.0077(16) 0.0059(16) -0.0084(16)
C17 0.058(3) 0.053(2) 0.065(3) 0.027(2) 0.016(2) -0.018(2)
C18 0.040(2) 0.054(2) 0.057(2) 0.0264(18) 0.0128(18) 0.0029(19)
C19 0.0250(15) 0.0381(18) 0.0329(17) 0.0118(13) 0.0106(13) 0.0133(14)
C20 0.0247(15) 0.0259(15) 0.0228(15) 0.0032(12) 0.0053(12) 0.0065(12)
C21 0.0230(16) 0.046(2) 0.0342(18) 0.0070(14) 0.0059(13) 0.0204(16)
C22 0.0341(17) 0.0368(18) 0.0255(16) 0.0016(14) 0.0052(13) 0.0084(14)
C23 0.0334(17) 0.0299(17) 0.0353(18) -0.0034(14) 0.0087(14) 0.0061(14)
C24 0.0429(19) 0.0246(15) 0.0302(17) 0.0082(14) 0.0160(14) 0.0088(13)
C25 0.049(2) 0.0324(17) 0.0260(17) 0.0023(15) 0.0061(15) 0.0089(14)
C26 0.0388(18) 0.0357(18) 0.0306(17) 0.0002(15) 0.0075(14) 0.0098(14)
C27 0.061(2) 0.0337(19) 0.038(2) -0.0103(17) 0.0162(18) 0.0066(16)
C28 0.065(3) 0.0340(19) 0.0304(18) -0.0056(17) 0.0162(17) 0.0027(15)
C29 0.0440(19) 0.0257(16) 0.0318(17) 0.0071(14) 0.0146(14) 0.0081(13)
C30 0.069(3) 0.0263(17) 0.0339(19) -0.0055(17) 0.0181(18) 0.0046(15)
C31 0.078(3) 0.036(2) 0.0277(18) -0.0027(19) 0.0201(18) 0.0042(15)
N6 0.0367(16) 0.0310(15) 0.056(2) 0.0016(13) 0.0142(14) 0.0174(14)
C32 0.052(2) 0.045(2) 0.037(2) 0.0098(18) 0.0150(17) 0.0161(17)
C33 0.046(2) 0.0308(17) 0.0322(18) -0.0007(15) 0.0061(15) 0.0051(14)
C34 0.0283(15) 0.0234(15) 0.0329(17) 0.0053(13) 0.0067(13) 0.0040(13)
C35 0.044(2) 0.0308(17) 0.0362(19) -0.0042(15) 0.0020(15) 0.0071(15)
C36 0.041(2) 0.0313(18) 0.054(2) -0.0032(15) 0.0030(17) 0.0097(17)
O14 0.0502(17) 0.0567(18) 0.069(2) 0.0076(14) 0.0178(15) 0.0199(15)
O16 0.119(3) 0.070(2) 0.078(2) 0.038(2) 0.052(2) 0.0295(19)
O17 0.0490(19) 0.121(3) 0.078(3) -0.013(2) 0.0334(17) -0.021(2)
O18 0.084(3) 0.072(2) 0.074(2) 0.0028(19) 0.0012(19) 0.0106(19)
O19 0.097(3) 0.060(2) 0.063(2) -0.0059(19) 0.0039(19) 0.0178(17)
O20 0.071(2) 0.095(3) 0.101(3) 0.017(2) 0.022(2) 0.029(2)
O15 0.0393(16) 0.118(3) 0.069(2) 0.0210(18) 0.0147(15) 0.037(2)
O21 0.066(2) 0.105(3) 0.115(3) 0.006(2) 0.035(2) -0.017(3)

loop_
_atom_type_symbol
_atom_type_description
_atom_type_scat_dispersion_real
_atom_type_scat_dispersion_imag
_atom_type_scat_source
C C 0.0033 0.0016 'International Tables Vol C Tables 4.2.6.8 and 6.1.1.4'
H H 0.0000 0.0000 'International Tables Vol C Tables 4.2.6.8 and 6.1.1.4'
Co Co 0.3494 0.9721 'International Tables Vol C Tables 4.2.6.8 and 6.1.1.4'
Eu Eu -0.1578 3.6682 'International Tables Vol C Tables 4.2.6.8 and 6.1.1.4'
N N 0.0061 0.0033 'International Tables Vol C Tables 4.2.6.8 and 6.1.1.4'
O O 0.0106 0.0060 'International Tables Vol C Tables 4.2.6.8 and 6.1.1.4'

loop_
_geom_angle_atom_site_label_1
_geom_angle_atom_site_label_2
_geom_angle_atom_site_label_3
_geom_angle_site_symmetry_1
_geom_angle_site_symmetry_3
_geom_angle
O3 Eu1 O7 . . 88.73(8)
O3 Eu1 O9 . . 79.51(8)
O7 Eu1 O9 . . 151.08(8)
O3 Eu1 O2 . . 127.13(7)
O7 Eu1 O2 . . 79.96(8)
O9 Eu1 O2 . . 86.24(8)
O3 Eu1 O5 . . 78.31(8)
O7 Eu1 O5 . . 126.47(8)
O9 Eu1 O5 . . 77.10(8)
O2 Eu1 O5 . . 146.61(8)
O3 Eu1 O11 . . 147.25(8)
O7 Eu1 O11 . . 76.01(8)
O9 Eu1 O11 . . 126.21(8)
O2 Eu1 O11 . . 79.09(8)
O5 Eu1 O11 . . 87.66(8)
O3 Eu1 N1 . . 63.25(7)
O7 Eu1 N1 . . 73.61(8)
O9 Eu1 N1 . . 77.50(8)
O2 Eu1 N1 . . 63.99(8)
O5 Eu1 N1 . . 136.95(8)
O11 Eu1 N1 . . 135.30(8)
O3 Eu1 N2 . . 137.93(8)
O7 Eu1 N2 . . 133.32(8)
O9 Eu1 N2 . . 63.53(8)
O2 Eu1 N2 . . 72.08(8)
O5 Eu1 N2 . . 74.60(8)
O11 Eu1 N2 . . 62.69(7)
N1 Eu1 N2 . . 122.17(8)
O3 Eu1 N3 . . 75.68(8)
O7 Eu1 N3 . . 63.42(8)
O9 Eu1 N3 . . 136.29(8)
O2 Eu1 N3 . . 137.25(8)
O5 Eu1 N3 . . 63.06(8)
O11 Eu1 N3 . . 71.59(8)
N1 Eu1 N3 . . 120.10(8)
N2 Eu1 N3 . . 117.61(8)
O12 Co1 O12 . 2_767 180.00(13)
O12 Co1 O13 . . 94.28(9)
O12 Co1 O13 2_767 . 85.72(9)
O12 Co1 O13 . 2_767 85.72(9)
O12 Co1 O13 2_767 2_767 94.28(9)
O13 Co1 O13 . 2_767 180.00(12)
O12 Co1 N4 . 2_767 88.52(10)
O12 Co1 N4 2_767 2_767 91.48(10)
O13 Co1 N4 . 2_767 87.96(10)
O13 Co1 N4 2_767 2_767 92.04(10)
O12 Co1 N4 . . 91.48(10)
O12 Co1 N4 2_767 . 88.52(10)
O13 Co1 N4 . . 92.04(10)
O13 Co1 N4 2_767 . 87.96(10)
N4 Co1 N4 2_767 . 180.0
C6 O2 Eu1 . . 125.3(2)
C7 O3 Eu1 . . 126.45(19)
C14 O5 Eu1 . . 125.8(2)
C13 O7 Eu1 . . 126.3(2)
C21 O9 Eu1 . . 125.7(2)
C20 O11 Eu1 . . 124.86(19)
C20 O12 Co1 . . 129.6(2)
Co1 O13 H13A . . 126.1
Co1 O13 H13B . . 91.3
H13A O13 H13B . . 108.6
C5 N1 C1 . . 119.5(3)
C5 N1 Eu1 . . 120.50(19)
C1 N1 Eu1 . . 119.9(2)
C19 N2 C15 . . 119.2(3)
C19 N2 Eu1 . . 119.5(2)
C15 N2 Eu1 . . 121.20(19)
C12 N3 C8 . . 119.2(3)
C12 N3 Eu1 . . 120.5(2)
C8 N3 Eu1 . . 120.2(2)
C26 N4 C22 . . 116.8(3)
C26 N4 Co1 . . 121.8(2)
C22 N4 Co1 . . 121.3(2)
C31 N5 C27 . . 121.2(3)
C31 N5 H5 . . 119.4
C27 N5 H5 . . 119.4
N1 C1 C2 . . 121.5(3)
N1 C1 C6 . . 115.1(3)
C2 C1 C6 . . 123.4(3)
C3 C2 C1 . . 119.1(3)
C3 C2 H2 . . 120.5
C1 C2 H2 . . 120.4
C2 C3 C4 . . 119.4(3)
C2 C3 H3 . . 120.3
C4 C3 H3 . . 120.3
C5 C4 C3 . . 118.1(3)
C5 C4 H4 . . 121.0
C3 C4 H4 . . 121.0
N1 C5 C4 . . 122.4(3)
N1 C5 C7 . . 113.8(3)
C4 C5 C7 . . 123.7(3)
O1 C6 O2 . . 127.1(3)
O1 C6 C1 . . 117.3(3)
O2 C6 C1 . . 115.6(3)
O4 C7 O3 . . 125.2(3)
O4 C7 C5 . . 119.0(3)
O3 C7 C5 . . 115.8(3)
N3 C8 C9 . . 121.9(3)
N3 C8 C13 . . 114.3(3)
C9 C8 C13 . . 123.8(3)
C10 C9 C8 . . 118.6(4)
C10 C9 H9 . . 120.7
C8 C9 H9 . . 120.7
C11 C10 C9 . . 119.9(4)
C11 C10 H10 . . 120.1
C9 C10 H10 . . 120.1
C10 C11 C12 . . 118.4(4)
C10 C11 H11 . . 120.8
C12 C11 H11 . . 120.8
N3 C12 C11 . . 121.9(3)
N3 C12 C14 . . 114.6(3)
C11 C12 C14 . . 123.4(3)
O8 C13 O7 . . 125.6(3)
O8 C13 C8 . . 118.6(3)
O7 C13 C8 . . 115.8(3)
O6 C14 O5 . . 126.1(3)
O6 C14 C12 . . 118.1(3)
O5 C14 C12 . . 115.8(3)
N2 C15 C16 . . 122.2(3)
N2 C15 C20 . . 113.9(3)
C16 C15 C20 . . 124.0(3)
C15 C16 C17 . . 118.7(3)
C15 C16 H16 . . 120.6
C17 C16 H16 . . 120.6
C16 C17 C18 . . 119.2(3)
C16 C17 H17 . . 120.4
C18 C17 H17 . . 120.4
C17 C18 C19 . . 118.9(3)
C17 C18 H18 . . 120.6
C19 C18 H18 . . 120.6
N2 C19 C18 . . 121.8(3)
N2 C19 C21 . . 114.8(3)
C18 C19 C21 . . 123.4(3)
O12 C20 O11 . . 125.2(3)
O12 C20 C15 . . 117.9(3)
O11 C20 C15 . . 116.9(3)
O10 C21 O9 . . 126.4(3)
O10 C21 C19 . . 117.2(3)
O9 C21 C19 . . 116.4(3)
N4 C22 C23 . . 123.7(3)
N4 C22 H22 . . 118.1
C23 C22 H22 . . 118.1
C22 C23 C24 . . 119.2(3)
C22 C23 H23 . . 120.4
C24 C23 H23 . . 120.4
C25 C24 C23 . . 117.5(3)
C25 C24 C29 . . 120.8(3)
C23 C24 C29 . . 121.6(3)
C26 C25 C24 . . 119.0(3)
C26 C25 H25 . . 120.5
C24 C25 H25 . . 120.5
N4 C26 C25 . . 123.7(3)
N4 C26 H26 . . 118.1
C25 C26 H26 . . 118.1
N5 C27 C28 . . 120.5(3)
N5 C27 H27 . . 119.7
C28 C27 H27 . . 119.7
C27 C28 C29 . . 120.3(3)
C27 C28 H28 . . 119.9
C29 C28 H28 . . 119.9
C30 C29 C28 . . 117.5(3)
C30 C29 C24 . . 121.2(3)
C28 C29 C24 . . 121.2(3)
C31 C30 C29 . . 119.6(3)
C31 C30 H30 . . 120.2
C29 C30 H30 . . 120.2
N5 C31 C30 . . 120.9(3)
N5 C31 H31 . . 119.6
C30 C31 H31 . . 119.6
C32 N6 C36 . . 122.0(3)
C32 N6 H6 . . 119.0
C36 N6 H6 . . 119.0
N6 C32 C33 . . 120.4(3)
N6 C32 H32 . . 119.8
C33 C32 H32 . . 119.8
C32 C33 C34 . . 119.8(3)
C32 C33 H33 . . 120.1
C34 C33 H33 . . 120.1
C35 C34 C33 . . 117.2(3)
C35 C34 C34 . 2_776 121.4(4)
C33 C34 C34 . 2_776 121.4(4)
C36 C35 C34 . . 120.5(3)
C36 C35 H35 . . 119.7
C34 C35 H35 . . 119.7
N6 C36 C35 . . 120.1(3)
N6 C36 H36 . . 120.0
C35 C36 H36 . . 120.0
H14A O14 H14B . . 109.0
H16A O16 H16B . . 108.4
H17A O17 H17B . . 108.8
H18A O18 H18B . . 108.7
H19A O19 H19B . . 104.5
H20A O20 H20B . . 109.7
H15A O15 H15B . . 108.4
H21A O21 H21B . . 107.9

loop_
_geom_bond_atom_site_label_1
_geom_bond_atom_site_label_2
_geom_bond_site_symmetry_2
_geom_bond_distance
_geom_bond_publ_flag
Eu1 O3 . 2.416(2) ?
Eu1 O7 . 2.431(2) ?
Eu1 O9 . 2.438(2) ?
Eu1 O2 . 2.448(2) ?
Eu1 O5 . 2.462(2) ?
Eu1 O11 . 2.480(2) ?
Eu1 N1 . 2.526(2) ?
Eu1 N2 . 2.546(2) ?
Eu1 N3 . 2.546(3) ?
Co1 O12 . 2.089(2) ?
Co1 O12 2_767 2.089(2) ?
Co1 O13 . 2.098(2) ?
Co1 O13 2_767 2.098(2) ?
Co1 N4 2_767 2.148(3) ?
Co1 N4 . 2.149(3) ?
O1 C6 . 1.233(4) ?
O2 C6 . 1.271(4) ?
O3 C7 . 1.256(4) ?
O4 C7 . 1.246(4) ?
O5 C14 . 1.264(4) ?
O6 C14 . 1.236(4) ?
O7 C13 . 1.270(4) ?
O8 C13 . 1.244(4) ?
O9 C21 . 1.252(4) ?
O10 C21 . 1.247(4) ?
O11 C20 . 1.259(4) ?
O12 C20 . 1.255(4) ?
O13 H13A . 0.8501 ?/c/coeditors/2019_CVs
O13 H13B . 0.8497 ?
N1 C5 . 1.330(4) ?
N1 C1 . 1.339(4) ?
N2 C19 . 1.332(4) ?
N2 C15 . 1.338(4) ?
N3 C12 . 1.337(4) ?
N3 C8 . 1.339(4) ?
N4 C26 . 1.337(4) ?
N4 C22 . 1.340(4) ?
N5 C31 . 1.319(5) ?
N5 C27 . 1.332(5) ?
N5 H5 . 0.8600 ?
C1 C2 . 1.382(5) ?
C1 C6 . 1.518(5) ?
C2 C3 . 1.374(6) ?
C2 H2 . 0.9300 ?
C3 C4 . 1.393(5) ?
C3 H3 . 0.9300 ?
C4 C5 . 1.380(5) ?
C4 H4 . 0.9300 ?
C5 C7 . 1.507(4) ?
C8 C9 . 1.384(5) ?
C8 C13 . 1.513(5) ?
C9 C10 . 1.378(6) ?
C9 H9 . 0.9300 ?
C10 C11 . 1.373(6) ?
C10 H10 . 0.9300 ?
C11 C12 . 1.390(5) ?
C11 H11 . 0.9300 ?
C12 C14 . 1.511(5) ?
C15 C16 . 1.375(5) ?
C15 C20 . 1.501(4) ?
C16 C17 . 1.379(6) ?
C16 H16 . 0.9300 ?
C17 C18 . 1.381(6) ?
C17 H17 . 0.9300 ?
C18 C19 . 1.382(5) ?
C18 H18 . 0.9300 ?
C19 C21 . 1.509(5) ?
C22 C23 . 1.370(5) ?
C22 H22 . 0.9300 ?
C23 C24 . 1.393(5) ?
C23 H23 . 0.9300 ?
C24 C25 . 1.392(5) ?
C24 C29 . 1.477(4) ?
C25 C26 . 1.376(5) ?
C25 H25 . 0.9300 ?
C26 H26 . 0.9300 ?
C27 C28 . 1.366(5) ?
C27 H27 . 0.9300 ?
C28 C29 . 1.389(5) ?
C28 H28 . 0.9300 ?
C29 C30 . 1.384(5) ?
C30 C31 . 1.382(5) ?
C30 H30 . 0.9300 ?
C31 H31 . 0.9300 ?
N6 C32 . 1.326(5) ?
N6 C36 . 1.327(5) ?
N6 H6 . 0.8600 ?
C32 C33 . 1.380(5) ?
C32 H32 . 0.9300 ?
C33 C34 . 1.395(5) ?
C33 H33 . 0.9300 ?
C34 C35 . 1.394(5) ?
C34 C34 2_776 1.486(6) ?
C35 C36 . 1.371(5) ?
C35 H35 . 0.9300 ?
C36 H36 . 0.9300 ?
O14 H14A . 0.8499 ?
O14 H14B . 0.8498 ?
O16 H16A . 0.8498 ?
O16 H16B . 0.8501 ?
O17 H17A . 0.8500 ?
O17 H17B . 0.8500 ?
O18 H18A . 0.8503 ?
O18 H18B . 0.8499 ?
O19 H19A . 0.8499 ?
O19 H19B . 0.8503 ?
O20 H20A . 0.8499 ?
O20 H20B . 0.8499 ?
O15 H15A . 0.8500 ?
O15 H15B . 0.8500 ?
O21 H21A . 0.8499 ?
O21 H21B . 0.8500 ?

_cod_database_fobs_code 2021636
